data_1577124
loop_
_publ_author_name
'Olguin, Catherine'
'Tabacaru, Christian'
'Besse, Lennart'
'Simon, Martin'
'Golz, Christopher'
'Humanes, Marcos'
'Fernandez-Rodriguez, Manuel A.'
'Garc\'ia-Garc\'ia, Patricia'
'M\"ucke, Maike'
'Mata, Ricardo A.'
'Alcarazo, Manuel'

_publ_section_title
;
 Enantioselective Synthesis of Configurationally Stable [5]helicenes
 Containing 1,2-Azaborine Units
;
_journal_name_full 'Chemical Science'
_journal_paper_doi 10.1039/D6SC02344D
_journal_year 2026
_chemical_absolute_configuration ad
_chemical_formula_moiety 'C39 H29 B Cl N, C2 H3 N'
_chemical_formula_sum 'C41 H32 B Cl N2'
_chemical_formula_weight 598.94
_space_group_crystal_system orthorhombic
_space_group_IT_number 19
_space_group_name_Hall 'P 2ac 2ab'
_space_group_name_H-M_alt 'P 21 21 21'
_atom_sites_solution_hydrogens mixed
_atom_sites_solution_primary dual
_audit_creation_date 2024-03-27
_audit_creation_method
;FinalCif V136 by Daniel Kratzert, Freiburg 2024, 
https://dkratzert.de/finalcif.html
;
_audit_update_record
;
2025-11-28 deposited with the CCDC.	2026-04-23 downloaded from the CCDC.
;
_cell_angle_alpha 90
_cell_angle_beta 90
_cell_angle_gamma 90
_cell_formula_units_Z 4
_cell_length_a 8.3058(10)
_cell_length_b 12.2298(10)
_cell_length_c 31.682(3)
_cell_measurement_reflns_used 9814
_cell_measurement_temperature 100.00
_cell_measurement_theta_max 28.634
_cell_measurement_theta_min 2.534
_cell_volume 3218.2(6)
_computing_cell_refinement 'SAINT V8.40B (?, 2016)'
_computing_data_collection 'Bruker BIS 8.5.1.2 Release/2023-09-07 and APEX5 2023.9-2'
_computing_data_reduction 'SAINT V8.40B (?, 2016)'
_computing_molecular_graphics 'Olex2 1.5 (Dolomanov et al., 2009)'
_computing_publication_material 'Olex2 1.5 (Dolomanov et al., 2009)'
_computing_structure_refinement 'XL  (Sheldrick, 2008)'
_computing_structure_solution 'XT  (Sheldrick, 2015)'
_diffrn_ambient_environment N~2~
_diffrn_ambient_temperature 100.00
_diffrn_detector CPAD
_diffrn_detector_area_resol_mean 7.41
_diffrn_detector_type 'Bruker PHOTON III'
_diffrn_measured_fraction_theta_full 0.999
_diffrn_measured_fraction_theta_max 0.999
_diffrn_measurement_device 'four-circle diffractometer'
_diffrn_measurement_device_type 'Bruker D8 VENTURE dual wavelength Mo/Ag'
_diffrn_measurement_method '\w and \f scans'
_diffrn_measurement_specimen_support 'MiTeGen micromount'
_diffrn_radiation_monochromator 'mirror optics'
_diffrn_radiation_probe x-ray
_diffrn_radiation_type MoK\a
_diffrn_radiation_wavelength 0.71073
_diffrn_reflns_av_R_equivalents 0.0493
_diffrn_reflns_av_unetI/netI 0.0248
_diffrn_reflns_Laue_measured_fraction_full 0.999
_diffrn_reflns_Laue_measured_fraction_max 0.999
_diffrn_reflns_limit_h_max 11
_diffrn_reflns_limit_h_min -11
_diffrn_reflns_limit_k_max 13
_diffrn_reflns_limit_k_min -16
_diffrn_reflns_limit_l_max 42
_diffrn_reflns_limit_l_min -42
_diffrn_reflns_number 86758
_diffrn_reflns_point_group_measured_fraction_full 1.000
_diffrn_reflns_point_group_measured_fraction_max 0.999
_diffrn_reflns_theta_full 25.242
_diffrn_reflns_theta_max 28.714
_diffrn_reflns_theta_min 2.104
_diffrn_source 'microfocus sealed X-ray tube'
_diffrn_source_current 1.4
_diffrn_source_power 0.07
_diffrn_source_type 'Incoatec I\ms'
_diffrn_source_voltage 50.0
_diffrn_standards_number 0
_exptl_absorpt_coefficient_mu 0.151
_exptl_absorpt_correction_T_max 1.0000
_exptl_absorpt_correction_T_min 0.8850
_exptl_absorpt_correction_type numerical
_exptl_absorpt_process_details
;
SADABS-2016/2 (Bruker,2016/2) was used for absorption correction.
wR2(int) was 0.1045 before and 0.0479 after correction.
The Ratio of minimum to maximum transmission is 0.8850.
The \l/2 correction factor is Not present.
;
_exptl_crystal_colour colourless
_exptl_crystal_colour_primary colourless
_exptl_crystal_density_diffrn 1.236
_exptl_crystal_description plate
_exptl_crystal_F_000 1256
_exptl_crystal_recrystallization_method 'Crystallized from acetonitril.'
_exptl_crystal_size_max 0.449
_exptl_crystal_size_mid 0.302
_exptl_crystal_size_min 0.02
_refine_diff_density_max 0.536
_refine_diff_density_min -0.274
_refine_diff_density_rms 0.044
_refine_ls_abs_structure_details
;
 Flack x determined using 3155 quotients [(I+)-(I-)]/[(I+)+(I-)]
 (Parsons, Flack and Wagner, Acta Cryst. B69 (2013) 249-259).
;
_refine_ls_abs_structure_Flack 0.000(17)
_refine_ls_extinction_method none
_refine_ls_goodness_of_fit_ref 1.020
_refine_ls_hydrogen_treatment mixed
_refine_ls_matrix_type full
_refine_ls_number_parameters 413
_refine_ls_number_reflns 8317
_refine_ls_number_restraints 1
_refine_ls_restrained_S_all 1.020
_refine_ls_R_factor_all 0.0440
_refine_ls_R_factor_gt 0.0384
_refine_ls_shift/su_max 0.001
_refine_ls_shift/su_mean 0.000
_refine_ls_structure_factor_coef Fsqd
_refine_ls_weighting_details 'w=1/[\s^2^(Fo^2^)+(0.0421P)^2^+1.3796P] where P=(Fo^2^+2Fc^2^)/3'
_refine_ls_weighting_scheme calc
_refine_ls_wR_factor_gt 0.0901
_refine_ls_wR_factor_ref 0.0938
_reflns_Friedel_coverage 0.777
_reflns_Friedel_fraction_full 1.000
_reflns_Friedel_fraction_max 0.999
_reflns_number_gt 7669
_reflns_number_total 8317
_reflns_threshold_expression 'I > 2\s(I)'
_cod_data_source_file d6sc02344d2.cif
_cod_data_source_block mo_2296_cg_0m
_cod_database_code 1577124
_olex2_refinement_description
;
1. Fixed Uiso
 At 1.2 times of:
  All C(H) groups, All N(H) groups
 At 1.5 times of:
  All C(H,H,H) groups
2. Restrained distances
 N1-H1
 0.88 with sigma of 0.02
3.a Aromatic/amide H refined with riding coordinates:
 C2(H2), C3(H3), C8(H8), C9(H9), C15(H15), C16(H16), C17(H17), C18(H18),
 C19(H19), C20(H20), C24(H24), C25(H25), C26(H26), C27(H27), C28(H28), C29(H29),
  C30(H30), C33(H33), C35(H35)
3.b Idealised Me refined as rotating group:
 C37(H37A,H37B,H37C), C38(H38A,H38B,H38C), C39(H39A,H39B,H39C), C41(H41A,H41B,
 H41C)
;
_olex2_submission_special_instructions 'No special instructions were received'
_shelx_shelxl_version_number 2018/3
_shelx_space_group_comment
;
The symmetry employed for this shelxl refinement is uniquely defined
by the following loop, which should always be used as a source of
symmetry information in preference to the above space-group names.
They are only intended as comments.
;
_shelx_estimated_absorpt_t_min 0.935
_shelx_estimated_absorpt_t_max 0.997
_diffrn_measurement_ambient_temperature_device_make 'Oxford Cryostream 800'

loop_
_space_group_symop_operation_xyz
'x, y, z'
'-x+1/2, -y, z+1/2'
'-x, y+1/2, -z+1/2'
'x+1/2, -y+1/2, -z'

loop_
_atom_site_label
_atom_site_type_symbol
_atom_site_fract_x
_atom_site_fract_y
_atom_site_fract_z
_atom_site_U_iso_or_equiv
_atom_site_adp_type
_atom_site_occupancy
_atom_site_site_symmetry_order
_atom_site_calc_flag
_atom_site_refinement_flags_posn
_atom_site_refinement_flags_adp
_atom_site_refinement_flags_occupancy
_atom_site_disorder_assembly
_atom_site_disorder_group
Cl1 Cl 0.41931(8) 0.03553(5) 0.57356(2) 0.03019(14) Uani 1 1 d . . . . .
N1 N 0.8085(2) 0.57333(15) 0.66604(6) 0.0179(3) Uani 1 1 d D . . . .
H1 H 0.877(3) 0.6275(19) 0.6671(8) 0.021 Uiso 1 1 d D U . . .
C1 C 0.5006(3) 0.08544(18) 0.62056(7) 0.0209(4) Uani 1 1 d . . . . .
C2 C 0.4268(3) 0.05850(16) 0.65835(7) 0.0206(4) Uani 1 1 d . . . . .
H2 H 0.337704 0.009809 0.658869 0.025 Uiso 1 1 calc R U . . .
C3 C 0.4855(2) 0.10405(17) 0.69557(7) 0.0176(4) Uani 1 1 d . . . . .
H3 H 0.435799 0.086070 0.721668 0.021 Uiso 1 1 calc R U . . .
C4 C 0.6168(2) 0.17599(16) 0.69512(6) 0.0154(4) Uani 1 1 d . . . . .
C5 C 0.6735(2) 0.22753(16) 0.73522(6) 0.0150(4) Uani 1 1 d . . . . .
C6 C 0.7259(2) 0.34149(16) 0.73786(6) 0.0143(4) Uani 1 1 d . . . . .
C7 C 0.8216(2) 0.37240(16) 0.77318(6) 0.0152(4) Uani 1 1 d . . . . .
C8 C 0.9114(2) 0.47086(17) 0.77104(6) 0.0171(4) Uani 1 1 d . . . . .
H8 H 0.972630 0.493558 0.794806 0.021 Uiso 1 1 calc R U . . .
C9 C 0.9113(3) 0.53338(17) 0.73550(6) 0.0179(4) Uani 1 1 d . . . . .
H9 H 0.983085 0.593584 0.733214 0.021 Uiso 1 1 calc R U . . .
C10 C 0.8052(2) 0.50910(16) 0.70208(6) 0.0161(4) Uani 1 1 d . . . . .
C11 C 0.6967(2) 0.42143(16) 0.70513(6) 0.0147(4) Uani 1 1 d . . . . .
C12 C 0.5663(2) 0.41418(16) 0.67399(6) 0.0149(4) Uani 1 1 d . . . . .
C13 C 0.4131(2) 0.36400(16) 0.68356(6) 0.0151(4) Uani 1 1 d . . . . .
C14 C 0.3064(2) 0.33909(16) 0.64969(7) 0.0168(4) Uani 1 1 d . . . . .
C15 C 0.1577(3) 0.28709(17) 0.65860(7) 0.0202(4) Uani 1 1 d . . . . .
H15 H 0.088845 0.266460 0.636019 0.024 Uiso 1 1 calc R U . . .
C16 C 0.1120(2) 0.26615(17) 0.69948(7) 0.0200(4) Uani 1 1 d . . . . .
H16 H 0.012994 0.229960 0.704993 0.024 Uiso 1 1 calc R U . . .
C17 C 0.2115(3) 0.29822(17) 0.73313(7) 0.0191(4) Uani 1 1 d . . . . .
H17 H 0.176578 0.287314 0.761378 0.023 Uiso 1 1 calc R U . . .
C18 C 0.3590(2) 0.34526(16) 0.72550(6) 0.0164(4) Uani 1 1 d . . . . .
H18 H 0.425630 0.365530 0.748574 0.020 Uiso 1 1 calc R U . . .
C19 C 0.3454(3) 0.37306(17) 0.60797(7) 0.0188(4) Uani 1 1 d . . . . .
H19 H 0.281201 0.350034 0.584801 0.023 Uiso 1 1 calc R U . . .
C20 C 0.4762(3) 0.43915(17) 0.60142(7) 0.0186(4) Uani 1 1 d . . . . .
H20 H 0.493005 0.469702 0.574205 0.022 Uiso 1 1 calc R U . . .
C21 C 0.5875(3) 0.46331(17) 0.63427(6) 0.0168(4) Uani 1 1 d . . . . .
C22 C 0.8312(2) 0.30225(16) 0.81009(6) 0.0152(4) Uani 1 1 d . . . . .
C23 C 0.7600(2) 0.19763(17) 0.80826(6) 0.0163(4) Uani 1 1 d . . . . .
C24 C 0.6899(2) 0.16144(17) 0.76955(6) 0.0163(4) Uani 1 1 d . . . . .
H24 H 0.653096 0.088058 0.767656 0.020 Uiso 1 1 calc R U . . .
C25 C 0.7670(3) 0.12754(18) 0.84363(7) 0.0192(4) Uani 1 1 d . . . . .
H25 H 0.721870 0.056307 0.841860 0.023 Uiso 1 1 calc R U . . .
C26 C 0.8380(3) 0.16102(18) 0.88050(7) 0.0209(4) Uani 1 1 d . . . . .
H26 H 0.840238 0.113742 0.904280 0.025 Uiso 1 1 calc R U . . .
C27 C 0.9076(3) 0.26567(18) 0.88294(7) 0.0207(4) Uani 1 1 d . . . . .
H27 H 0.955833 0.289346 0.908538 0.025 Uiso 1 1 calc R U . . .
C28 C 0.9060(3) 0.33409(18) 0.84834(6) 0.0197(4) Uani 1 1 d . . . . .
H28 H 0.956014 0.403791 0.850192 0.024 Uiso 1 1 calc R U . . .
C29 C 0.6932(2) 0.19667(17) 0.65656(7) 0.0182(4) Uani 1 1 d . . . . .
H29 H 0.786505 0.241595 0.655942 0.022 Uiso 1 1 calc R U . . .
C30 C 0.6346(3) 0.15237(17) 0.61909(7) 0.0205(4) Uani 1 1 d . . . . .
H30 H 0.685890 0.167891 0.592962 0.025 Uiso 1 1 calc R U . . .
C31 C 0.7460(2) 0.62622(17) 0.58930(6) 0.0176(4) Uani 1 1 d . . . . .
C32 C 0.8316(3) 0.58495(18) 0.55421(7) 0.0206(4) Uani 1 1 d . . . . .
C33 C 0.8667(3) 0.6534(2) 0.52025(7) 0.0230(4) Uani 1 1 d . . . . .
H33 H 0.924917 0.625135 0.496875 0.028 Uiso 1 1 calc R U . . .
C34 C 0.8181(3) 0.76260(19) 0.51985(7) 0.0225(4) Uani 1 1 d . . . . .
C35 C 0.7323(3) 0.80218(19) 0.55429(7) 0.0214(4) Uani 1 1 d . . . . .
H35 H 0.697609 0.876213 0.554295 0.026 Uiso 1 1 calc R U . . .
C36 C 0.6957(3) 0.73591(18) 0.58884(7) 0.0195(4) Uani 1 1 d . . . . .
C37 C 0.6036(3) 0.78451(19) 0.62551(7) 0.0265(5) Uani 1 1 d . . . . .
H37A H 0.584580 0.727899 0.646827 0.040 Uiso 1 1 calc R U . . .
H37B H 0.500237 0.813014 0.615473 0.040 Uiso 1 1 calc R U . . .
H37C H 0.666496 0.844112 0.638003 0.040 Uiso 1 1 calc R U . . .
C38 C 0.8619(3) 0.8358(2) 0.48323(8) 0.0341(6) Uani 1 1 d . . . . .
H38A H 0.793989 0.901333 0.483748 0.051 Uiso 1 1 calc R U . . .
H38B H 0.844934 0.796429 0.456669 0.051 Uiso 1 1 calc R U . . .
H38C H 0.975286 0.857267 0.485517 0.051 Uiso 1 1 calc R U . . .
C39 C 0.8902(3) 0.4676(2) 0.55386(8) 0.0276(5) Uani 1 1 d . . . . .
H39A H 0.960073 0.455040 0.578307 0.041 Uiso 1 1 calc R U . . .
H39B H 0.950767 0.453887 0.527855 0.041 Uiso 1 1 calc R U . . .
H39C H 0.797592 0.418094 0.555206 0.041 Uiso 1 1 calc R U . . .
B1 B 0.7173(3) 0.55237(19) 0.62919(7) 0.0175(4) Uani 1 1 d . . . . .
N2 N -0.2421(5) 0.1771(4) 0.50224(9) 0.0858(14) Uani 1 1 d . . . . .
C40 C -0.1118(6) 0.1408(5) 0.51456(13) 0.0780(14) Uani 1 1 d . . . . .
C41 C 0.0394(6) 0.1121(5) 0.53392(17) 0.0907(16) Uani 1 1 d . . . . .
H41A H 0.093816 0.056695 0.516706 0.136 Uiso 1 1 calc R U . . .
H41B H 0.019717 0.082735 0.562238 0.136 Uiso 1 1 calc R U . . .
H41C H 0.107536 0.177287 0.535983 0.136 Uiso 1 1 calc R U . . .

loop_
_atom_site_aniso_label
_atom_site_aniso_U_11
_atom_site_aniso_U_22
_atom_site_aniso_U_33
_atom_site_aniso_U_23
_atom_site_aniso_U_13
_atom_site_aniso_U_12
Cl1 0.0350(3) 0.0320(3) 0.0236(3) -0.0080(2) -0.0100(2) 0.0008(2)
N1 0.0170(8) 0.0180(8) 0.0187(8) 0.0031(7) 0.0008(7) -0.0043(7)
C1 0.0247(11) 0.0190(10) 0.0190(10) -0.0052(8) -0.0053(8) 0.0051(8)
C2 0.0200(10) 0.0167(9) 0.0251(10) -0.0021(8) -0.0038(8) -0.0020(8)
C3 0.0164(9) 0.0164(9) 0.0200(10) -0.0001(8) 0.0004(8) 0.0008(8)
C4 0.0148(9) 0.0133(8) 0.0180(9) -0.0018(7) -0.0009(7) 0.0022(7)
C5 0.0105(8) 0.0175(9) 0.0170(9) -0.0007(7) 0.0017(7) 0.0006(7)
C6 0.0102(8) 0.0175(9) 0.0152(9) -0.0010(7) 0.0015(7) 0.0005(7)
C7 0.0120(8) 0.0173(9) 0.0164(9) -0.0011(7) 0.0006(7) 0.0009(7)
C8 0.0154(9) 0.0185(9) 0.0173(9) -0.0021(7) -0.0013(8) -0.0006(8)
C9 0.0151(9) 0.0164(8) 0.0222(9) -0.0010(8) 0.0004(8) -0.0016(8)
C10 0.0151(9) 0.0180(9) 0.0154(9) 0.0012(7) 0.0013(7) 0.0002(7)
C11 0.0127(9) 0.0163(9) 0.0151(9) -0.0002(7) 0.0001(7) 0.0008(7)
C12 0.0139(9) 0.0148(8) 0.0159(9) -0.0004(7) -0.0004(7) 0.0010(7)
C13 0.0126(8) 0.0144(8) 0.0185(9) -0.0001(7) -0.0011(7) 0.0020(7)
C14 0.0139(9) 0.0158(9) 0.0208(9) -0.0002(7) -0.0016(7) 0.0014(8)
C15 0.0146(9) 0.0203(10) 0.0256(10) -0.0011(8) -0.0040(8) -0.0004(8)
C16 0.0106(9) 0.0216(10) 0.0278(11) 0.0024(8) -0.0005(8) 0.0004(8)
C17 0.0158(9) 0.0198(9) 0.0217(10) 0.0007(8) 0.0035(8) 0.0020(8)
C18 0.0140(9) 0.0158(9) 0.0192(9) 0.0005(7) -0.0007(7) 0.0028(7)
C19 0.0181(9) 0.0197(9) 0.0188(10) -0.0010(8) -0.0032(8) 0.0005(8)
C20 0.0193(10) 0.0203(10) 0.0161(9) 0.0016(8) -0.0004(8) 0.0019(8)
C21 0.0164(9) 0.0168(9) 0.0172(9) -0.0005(7) 0.0003(8) 0.0012(8)
C22 0.0115(8) 0.0177(9) 0.0163(9) -0.0003(7) 0.0003(7) 0.0034(7)
C23 0.0136(9) 0.0187(9) 0.0165(9) -0.0001(8) 0.0013(7) 0.0023(7)
C24 0.0145(9) 0.0157(9) 0.0186(9) -0.0005(7) 0.0009(7) 0.0004(7)
C25 0.0170(9) 0.0203(10) 0.0204(10) 0.0025(8) 0.0005(8) 0.0013(8)
C26 0.0178(10) 0.0264(10) 0.0184(10) 0.0056(8) -0.0004(8) 0.0023(8)
C27 0.0180(10) 0.0275(10) 0.0165(9) -0.0008(8) -0.0022(8) 0.0030(9)
C28 0.0178(9) 0.0216(9) 0.0198(9) -0.0014(8) -0.0022(8) -0.0004(8)
C29 0.0146(9) 0.0193(9) 0.0208(10) -0.0008(8) 0.0004(8) 0.0023(8)
C30 0.0204(10) 0.0228(10) 0.0183(9) -0.0015(8) 0.0009(8) 0.0042(8)
C31 0.0153(9) 0.0214(10) 0.0161(9) 0.0030(8) -0.0012(7) -0.0019(8)
C32 0.0192(10) 0.0239(10) 0.0187(10) 0.0006(8) -0.0012(8) -0.0017(8)
C33 0.0221(10) 0.0313(11) 0.0156(9) 0.0011(8) 0.0019(8) -0.0025(9)
C34 0.0176(10) 0.0312(11) 0.0186(10) 0.0077(9) -0.0010(8) -0.0018(9)
C35 0.0183(10) 0.0212(10) 0.0248(11) 0.0063(9) -0.0016(8) 0.0014(8)
C36 0.0153(9) 0.0226(10) 0.0205(10) 0.0028(8) 0.0000(8) -0.0005(8)
C37 0.0285(12) 0.0236(11) 0.0274(11) 0.0028(9) 0.0080(9) 0.0043(9)
C38 0.0320(13) 0.0445(14) 0.0258(12) 0.0150(11) 0.0047(10) 0.0022(12)
C39 0.0314(12) 0.0243(11) 0.0271(11) -0.0027(9) 0.0051(9) 0.0024(10)
B1 0.0173(10) 0.0171(11) 0.0180(10) 0.0012(8) 0.0020(8) 0.0014(8)
N2 0.063(2) 0.165(4) 0.0290(14) -0.0102(19) 0.0028(14) -0.053(3)
C40 0.062(3) 0.117(4) 0.054(2) -0.036(2) 0.009(2) -0.013(3)
C41 0.053(2) 0.118(4) 0.101(4) 0.014(3) -0.028(2) -0.002(3)

loop_
_atom_type_symbol
_atom_type_description
_atom_type_scat_dispersion_real
_atom_type_scat_dispersion_imag
_atom_type_scat_source
C C 0.0033 0.0016 'International Tables Vol C Tables 4.2.6.8 and 6.1.1.4'
H H 0.0000 0.0000 'International Tables Vol C Tables 4.2.6.8 and 6.1.1.4'
B B 0.0013 0.0007 'International Tables Vol C Tables 4.2.6.8 and 6.1.1.4'
Cl Cl 0.1484 0.1585 'International Tables Vol C Tables 4.2.6.8 and 6.1.1.4'
N N 0.0061 0.0033 'International Tables Vol C Tables 4.2.6.8 and 6.1.1.4'

loop_
_geom_angle_atom_site_label_1
_geom_angle_atom_site_label_2
_geom_angle_atom_site_label_3
_geom_angle
_geom_angle_site_symmetry_1
_geom_angle_site_symmetry_3
_geom_angle_publ_flag
C10 N1 H1 114.2(17) . . ?
C10 N1 B1 124.48(18) . . ?
B1 N1 H1 121.2(17) . . ?
C2 C1 Cl1 118.89(17) . . ?
C30 C1 Cl1 119.33(17) . . ?
C30 C1 C2 121.8(2) . . ?
C1 C2 H2 120.6 . . ?
C1 C2 C3 118.8(2) . . ?
C3 C2 H2 120.6 . . ?
C2 C3 H3 119.5 . . ?
C2 C3 C4 121.0(2) . . ?
C4 C3 H3 119.5 . . ?
C3 C4 C5 120.12(18) . . ?
C29 C4 C3 118.37(19) . . ?
C29 C4 C5 121.51(18) . . ?
C6 C5 C4 123.00(17) . . ?
C24 C5 C4 117.38(18) . . ?
C24 C5 C6 119.35(18) . . ?
C7 C6 C5 117.66(17) . . ?
C7 C6 C11 118.54(18) . . ?
C11 C6 C5 123.61(17) . . ?
C6 C7 C22 120.43(18) . . ?
C8 C7 C6 118.79(18) . . ?
C8 C7 C22 120.74(18) . . ?
C7 C8 H8 119.5 . . ?
C9 C8 C7 121.08(19) . . ?
C9 C8 H8 119.5 . . ?
C8 C9 H9 119.9 . . ?
C8 C9 C10 120.2(2) . . ?
C10 C9 H9 119.9 . . ?
N1 C10 C9 119.14(18) . . ?
N1 C10 C11 120.15(18) . . ?
C11 C10 C9 120.70(18) . . ?
C6 C11 C12 124.39(18) . . ?
C10 C11 C6 117.28(18) . . ?
C10 C11 C12 118.27(17) . . ?
C13 C12 C11 122.31(17) . . ?
C21 C12 C11 118.93(18) . . ?
C21 C12 C13 118.65(18) . . ?
C14 C13 C12 118.71(18) . . ?
C18 C13 C12 122.92(18) . . ?
C18 C13 C14 118.22(18) . . ?
C15 C14 C13 119.20(19) . . ?
C15 C14 C19 120.95(19) . . ?
C19 C14 C13 119.72(18) . . ?
C14 C15 H15 119.6 . . ?
C16 C15 C14 120.8(2) . . ?
C16 C15 H15 119.6 . . ?
C15 C16 H16 120.0 . . ?
C15 C16 C17 120.1(2) . . ?
C17 C16 H16 120.0 . . ?
C16 C17 H17 119.8 . . ?
C18 C17 C16 120.5(2) . . ?
C18 C17 H17 119.8 . . ?
C13 C18 H18 119.5 . . ?
C17 C18 C13 120.93(19) . . ?
C17 C18 H18 119.5 . . ?
C14 C19 H19 120.2 . . ?
C20 C19 C14 119.57(19) . . ?
C20 C19 H19 120.2 . . ?
C19 C20 H20 119.1 . . ?
C19 C20 C21 121.79(19) . . ?
C21 C20 H20 119.1 . . ?
C12 C21 C20 119.01(19) . . ?
C12 C21 B1 118.88(18) . . ?
C20 C21 B1 121.66(18) . . ?
C23 C22 C7 118.67(18) . . ?
C23 C22 C28 117.94(18) . . ?
C28 C22 C7 123.39(18) . . ?
C22 C23 C24 119.17(18) . . ?
C22 C23 C25 120.05(19) . . ?
C25 C23 C24 120.67(19) . . ?
C5 C24 C23 122.86(19) . . ?
C5 C24 H24 118.6 . . ?
C23 C24 H24 118.6 . . ?
C23 C25 H25 119.6 . . ?
C26 C25 C23 120.8(2) . . ?
C26 C25 H25 119.6 . . ?
C25 C26 H26 120.2 . . ?
C25 C26 C27 119.7(2) . . ?
C27 C26 H26 120.2 . . ?
C26 C27 H27 119.8 . . ?
C28 C27 C26 120.3(2) . . ?
C28 C27 H27 119.8 . . ?
C22 C28 H28 119.4 . . ?
C27 C28 C22 121.1(2) . . ?
C27 C28 H28 119.4 . . ?
C4 C29 H29 119.5 . . ?
C30 C29 C4 121.01(19) . . ?
C30 C29 H29 119.5 . . ?
C1 C30 C29 118.9(2) . . ?
C1 C30 H30 120.6 . . ?
C29 C30 H30 120.6 . . ?
C32 C31 B1 120.25(19) . . ?
C36 C31 C32 118.85(19) . . ?
C36 C31 B1 120.80(19) . . ?
C31 C32 C39 120.4(2) . . ?
C33 C32 C31 119.8(2) . . ?
C33 C32 C39 119.8(2) . . ?
C32 C33 H33 119.3 . . ?
C32 C33 C34 121.5(2) . . ?
C34 C33 H33 119.3 . . ?
C33 C34 C38 120.4(2) . . ?
C35 C34 C33 118.3(2) . . ?
C35 C34 C38 121.3(2) . . ?
C34 C35 H35 119.2 . . ?
C34 C35 C36 121.7(2) . . ?
C36 C35 H35 119.2 . . ?
C31 C36 C37 121.17(19) . . ?
C35 C36 C31 119.9(2) . . ?
C35 C36 C37 119.0(2) . . ?
C36 C37 H37A 109.5 . . ?
C36 C37 H37B 109.5 . . ?
C36 C37 H37C 109.5 . . ?
H37A C37 H37B 109.5 . . ?
H37A C37 H37C 109.5 . . ?
H37B C37 H37C 109.5 . . ?
C34 C38 H38A 109.5 . . ?
C34 C38 H38B 109.5 . . ?
C34 C38 H38C 109.5 . . ?
H38A C38 H38B 109.5 . . ?
H38A C38 H38C 109.5 . . ?
H38B C38 H38C 109.5 . . ?
C32 C39 H39A 109.5 . . ?
C32 C39 H39B 109.5 . . ?
C32 C39 H39C 109.5 . . ?
H39A C39 H39B 109.5 . . ?
H39A C39 H39C 109.5 . . ?
H39B C39 H39C 109.5 . . ?
N1 B1 C21 114.62(18) . . ?
N1 B1 C31 118.57(19) . . ?
C21 B1 C31 126.59(19) . . ?
N2 C40 C41 170.9(5) . . ?
C40 C41 H41A 109.5 . . ?
C40 C41 H41B 109.5 . . ?
C40 C41 H41C 109.5 . . ?
H41A C41 H41B 109.5 . . ?
H41A C41 H41C 109.5 . . ?
H41B C41 H41C 109.5 . . ?

loop_
_geom_bond_atom_site_label_1
_geom_bond_atom_site_label_2
_geom_bond_distance
_geom_bond_site_symmetry_2
_geom_bond_publ_flag
Cl1 C1 1.745(2) . ?
N1 H1 0.88(2) . ?
N1 C10 1.386(3) . ?
N1 B1 1.415(3) . ?
C1 C2 1.385(3) . ?
C1 C30 1.383(3) . ?
C2 H2 0.9500 . ?
C2 C3 1.392(3) . ?
C3 H3 0.9500 . ?
C3 C4 1.401(3) . ?
C4 C5 1.494(3) . ?
C4 C29 1.400(3) . ?
C5 C6 1.462(3) . ?
C5 C24 1.362(3) . ?
C6 C7 1.424(3) . ?
C6 C11 1.446(3) . ?
C7 C8 1.418(3) . ?
C7 C22 1.453(3) . ?
C8 H8 0.9500 . ?
C8 C9 1.361(3) . ?
C9 H9 0.9500 . ?
C9 C10 1.409(3) . ?
C10 C11 1.404(3) . ?
C11 C12 1.468(3) . ?
C12 C13 1.445(3) . ?
C12 C21 1.405(3) . ?
C13 C14 1.425(3) . ?
C13 C18 1.421(3) . ?
C14 C15 1.418(3) . ?
C14 C19 1.423(3) . ?
C15 H15 0.9500 . ?
C15 C16 1.374(3) . ?
C16 H16 0.9500 . ?
C16 C17 1.405(3) . ?
C17 H17 0.9500 . ?
C17 C18 1.375(3) . ?
C18 H18 0.9500 . ?
C19 H19 0.9500 . ?
C19 C20 1.369(3) . ?
C20 H20 0.9500 . ?
C20 C21 1.423(3) . ?
C21 B1 1.541(3) . ?
C22 C23 1.410(3) . ?
C22 C28 1.417(3) . ?
C23 C24 1.428(3) . ?
C23 C25 1.412(3) . ?
C24 H24 0.9500 . ?
C25 H25 0.9500 . ?
C25 C26 1.371(3) . ?
C26 H26 0.9500 . ?
C26 C27 1.406(3) . ?
C27 H27 0.9500 . ?
C27 C28 1.379(3) . ?
C28 H28 0.9500 . ?
C29 H29 0.9500 . ?
C29 C30 1.393(3) . ?
C30 H30 0.9500 . ?
C31 C32 1.413(3) . ?
C31 C36 1.405(3) . ?
C31 B1 1.571(3) . ?
C32 C33 1.394(3) . ?
C32 C39 1.515(3) . ?
C33 H33 0.9500 . ?
C33 C34 1.394(3) . ?
C34 C35 1.391(3) . ?
C34 C38 1.510(3) . ?
C35 H35 0.9500 . ?
C35 C36 1.396(3) . ?
C36 C37 1.512(3) . ?
C37 H37A 0.9800 . ?
C37 H37B 0.9800 . ?
C37 H37C 0.9800 . ?
C38 H38A 0.9800 . ?
C38 H38B 0.9800 . ?
C38 H38C 0.9800 . ?
C39 H39A 0.9800 . ?
C39 H39B 0.9800 . ?
C39 H39C 0.9800 . ?
N2 C40 1.234(6) . ?
C40 C41 1.441(7) . ?
C41 H41A 0.9800 . ?
C41 H41B 0.9800 . ?
C41 H41C 0.9800 . ?

loop_
_geom_torsion_atom_site_label_1
_geom_torsion_atom_site_label_2
_geom_torsion_atom_site_label_3
_geom_torsion_atom_site_label_4
_geom_torsion
_geom_torsion_site_symmetry_1
_geom_torsion_site_symmetry_2
_geom_torsion_site_symmetry_3
_geom_torsion_site_symmetry_4
_geom_torsion_publ_flag
Cl1 C1 C2 C3 -175.91(16) . . . . ?
Cl1 C1 C30 C29 176.48(16) . . . . ?
N1 C10 C11 C6 164.50(18) . . . . ?
N1 C10 C11 C12 -12.8(3) . . . . ?
C1 C2 C3 C4 0.0(3) . . . . ?
C2 C1 C30 C29 -2.2(3) . . . . ?
C2 C3 C4 C5 177.46(19) . . . . ?
C2 C3 C4 C29 -3.3(3) . . . . ?
C3 C4 C5 C6 -140.0(2) . . . . ?
C3 C4 C5 C24 46.0(3) . . . . ?
C3 C4 C29 C30 3.9(3) . . . . ?
C4 C5 C6 C7 -161.24(18) . . . . ?
C4 C5 C6 C11 13.6(3) . . . . ?
C4 C5 C24 C23 172.73(18) . . . . ?
C4 C29 C30 C1 -1.2(3) . . . . ?
C5 C4 C29 C30 -176.88(19) . . . . ?
C5 C6 C7 C8 162.27(18) . . . . ?
C5 C6 C7 C22 -15.6(3) . . . . ?
C5 C6 C11 C10 -153.27(19) . . . . ?
C5 C6 C11 C12 23.9(3) . . . . ?
C6 C5 C24 C23 -1.5(3) . . . . ?
C6 C7 C8 C9 -2.2(3) . . . . ?
C6 C7 C22 C23 7.5(3) . . . . ?
C6 C7 C22 C28 -171.31(19) . . . . ?
C6 C11 C12 C13 31.9(3) . . . . ?
C6 C11 C12 C21 -151.93(19) . . . . ?
C7 C6 C11 C10 21.6(3) . . . . ?
C7 C6 C11 C12 -161.27(18) . . . . ?
C7 C8 C9 C10 8.4(3) . . . . ?
C7 C22 C23 C24 3.8(3) . . . . ?
C7 C22 C23 C25 -179.88(19) . . . . ?
C7 C22 C28 C27 178.0(2) . . . . ?
C8 C7 C22 C23 -170.32(19) . . . . ?
C8 C7 C22 C28 10.8(3) . . . . ?
C8 C9 C10 N1 -179.37(19) . . . . ?
C8 C9 C10 C11 0.9(3) . . . . ?
C9 C10 C11 C6 -15.8(3) . . . . ?
C9 C10 C11 C12 166.86(19) . . . . ?
C10 N1 B1 C21 10.7(3) . . . . ?
C10 N1 B1 C31 -174.32(19) . . . . ?
C10 C11 C12 C13 -150.98(19) . . . . ?
C10 C11 C12 C21 25.2(3) . . . . ?
C11 C6 C7 C8 -12.9(3) . . . . ?
C11 C6 C7 C22 169.24(18) . . . . ?
C11 C12 C13 C14 -166.73(18) . . . . ?
C11 C12 C13 C18 17.8(3) . . . . ?
C11 C12 C21 C20 168.09(18) . . . . ?
C11 C12 C21 B1 -19.4(3) . . . . ?
C12 C13 C14 C15 178.26(18) . . . . ?
C12 C13 C14 C19 -5.9(3) . . . . ?
C12 C13 C18 C17 179.34(19) . . . . ?
C12 C21 B1 N1 2.1(3) . . . . ?
C12 C21 B1 C31 -172.3(2) . . . . ?
C13 C12 C21 C20 -15.6(3) . . . . ?
C13 C12 C21 B1 156.89(19) . . . . ?
C13 C14 C15 C16 3.6(3) . . . . ?
C13 C14 C19 C20 -6.9(3) . . . . ?
C14 C13 C18 C17 3.9(3) . . . . ?
C14 C15 C16 C17 1.2(3) . . . . ?
C14 C19 C20 C21 8.6(3) . . . . ?
C15 C14 C19 C20 168.9(2) . . . . ?
C15 C16 C17 C18 -3.6(3) . . . . ?
C16 C17 C18 C13 0.9(3) . . . . ?
C18 C13 C14 C15 -6.1(3) . . . . ?
C18 C13 C14 C19 169.77(18) . . . . ?
C19 C14 C15 C16 -172.2(2) . . . . ?
C19 C20 C21 C12 2.8(3) . . . . ?
C19 C20 C21 B1 -169.5(2) . . . . ?
C20 C21 B1 N1 174.40(19) . . . . ?
C20 C21 B1 C31 -0.1(3) . . . . ?
C21 C12 C13 C14 17.1(3) . . . . ?
C21 C12 C13 C18 -158.38(19) . . . . ?
C22 C7 C8 C9 175.65(19) . . . . ?
C22 C23 C24 C5 -6.9(3) . . . . ?
C22 C23 C25 C26 2.0(3) . . . . ?
C23 C22 C28 C27 -0.9(3) . . . . ?
C23 C25 C26 C27 -1.2(3) . . . . ?
C24 C5 C6 C7 12.6(3) . . . . ?
C24 C5 C6 C11 -172.48(19) . . . . ?
C24 C23 C25 C26 178.3(2) . . . . ?
C25 C23 C24 C5 176.8(2) . . . . ?
C25 C26 C27 C28 -0.7(3) . . . . ?
C26 C27 C28 C22 1.7(3) . . . . ?
C28 C22 C23 C24 -177.28(19) . . . . ?
C28 C22 C23 C25 -1.0(3) . . . . ?
C29 C4 C5 C6 40.8(3) . . . . ?
C29 C4 C5 C24 -133.2(2) . . . . ?
C30 C1 C2 C3 2.8(3) . . . . ?
C31 C32 C33 C34 -0.4(3) . . . . ?
C32 C31 C36 C35 -0.7(3) . . . . ?
C32 C31 C36 C37 -180.0(2) . . . . ?
C32 C31 B1 N1 105.5(2) . . . . ?
C32 C31 B1 C21 -80.2(3) . . . . ?
C32 C33 C34 C35 -0.4(3) . . . . ?
C32 C33 C34 C38 178.2(2) . . . . ?
C33 C34 C35 C36 0.6(3) . . . . ?
C34 C35 C36 C31 0.0(3) . . . . ?
C34 C35 C36 C37 179.2(2) . . . . ?
C36 C31 C32 C33 0.9(3) . . . . ?
C36 C31 C32 C39 179.0(2) . . . . ?
C36 C31 B1 N1 -70.6(3) . . . . ?
C36 C31 B1 C21 103.6(3) . . . . ?
C38 C34 C35 C36 -178.0(2) . . . . ?
C39 C32 C33 C34 -178.5(2) . . . . ?
B1 N1 C10 C9 174.9(2) . . . . ?
B1 N1 C10 C11 -5.4(3) . . . . ?
B1 C31 C32 C33 -175.3(2) . . . . ?
B1 C31 C32 C39 2.8(3) . . . . ?
B1 C31 C36 C35 175.5(2) . . . . ?
B1 C31 C36 C37 -3.7(3) . . . . ?
